data_1010324
loop_
_publ_author_name
'Helmholz, L'

_publ_section_title 'The Crystal Structure of Silver Phosphate'
_journal_coden_ASTM JCPSA6
_journal_name_full 'Journal of Chemical Physics'
_journal_page_first 316
_journal_page_last 322
_journal_paper_doi 10.1063/1.1749847
_journal_volume 4
_journal_year 1936
_chemical_formula_structural 'Ag3 P O4'
_chemical_formula_sum 'Ag3 O4 P'
_chemical_name_systematic 'Silver phosphate'
_space_group_IT_number 218
_symmetry_cell_setting cubic
_symmetry_Int_Tables_number 218
_symmetry_space_group_name_Hall 'P -4n 2 3'
_symmetry_space_group_name_H-M 'P -4 3 n'
_cell_angle_alpha 90
_cell_angle_beta 90
_cell_angle_gamma 90
_cell_formula_units_Z 2
_cell_length_a 5.995
_cell_length_b 5.995
_cell_length_c 5.995
_cell_volume 215.5
_cod_database_code 1010324

loop_
_symmetry_equiv_pos_as_xyz
x,y,z
y,z,x
z,x,y
-x,y,-z
-y,z,-x
-z,x,-y
x,-y,-z
y,-z,-x
z,-x,-y
-x,-y,z
-y,-z,x
-z,-x,y
1/2+x,1/2+z,1/2+y
1/2+y,1/2+x,1/2+z
1/2+z,1/2+y,1/2+x
1/2-x,1/2-z,1/2+y
1/2-y,1/2-x,1/2+z
1/2-z,1/2-y,1/2+x
1/2+x,1/2-z,1/2-y
1/2+y,1/2-x,1/2-z
1/2+z,1/2-y,1/2-x
1/2-x,1/2+z,1/2-y
1/2-y,1/2+x,1/2-z
1/2-z,1/2+y,1/2-x

loop_
_atom_site_label
_atom_site_type_symbol
_atom_site_symmetry_multiplicity
_atom_site_Wyckoff_symbol
_atom_site_fract_x
_atom_site_fract_y
_atom_site_fract_z
_atom_site_occupancy
_atom_site_attached_hydrogens
_atom_site_calc_flag
P1 P5+ 2 a 0. 0. 0. 1. 0 d
Ag1 Ag1+ 6 d 0.5 0.25 0. 1. 0 d
O1 O2- 8 e 0.3450(25) 0.3450(25) 0.3450(25) 1. 0 d

loop_
_atom_type_symbol
_atom_type_oxidation_number
P5+ 5.000
Ag1+ 1.000
O2- -2.000
